data_1561588
loop_
_publ_author_name
'Ogiwara, Naoki'
'Tomoda, Masahiro'
'Miyazaki, Shotaro'
'Weng, Zhewei'
'Takatsu, Hiroshi'
'Kageyama, Hiroshi'
'Misawa, Toshiyuki'
'Ito, Takeru'
'Uchida, Sayaka'

_publ_section_title
;
 Integrating molecular design and crystal engineering approaches in
 non-humidified intermediate-temperature proton conductors based on a
 Dawson-type polyoxometalate and poly(ethylene glycol) derivatives.
;
_journal_issue 17
_journal_name_full Nanoscale
_journal_page_first 8049
_journal_page_last 8057
_journal_paper_doi 10.1039/d1nr01220g
_journal_volume 13
_journal_year 2021
_chemical_formula_moiety 'C3 Cs2 K0.5 O68 P2 W18'
_chemical_formula_sum 'C3 Cs2 K0.5 O68 P2 W18'
_chemical_formula_weight 4780.60
_space_group_crystal_system hexagonal
_space_group_IT_number 182
_space_group_name_Hall 'P 6c 2c'
_space_group_name_H-M_alt 'P 63 2 2'
_atom_sites_solution_primary direct
_atom_sites_solution_secondary difmap
_audit_update_record
;
2020-12-14 deposited with the CCDC.	2021-04-08 downloaded from the CCDC.
;
_cell_angle_alpha 90.0000
_cell_angle_beta 90.0000
_cell_angle_gamma 120.0000
_cell_formula_units_Z 2
_cell_length_a 17.2090(3)
_cell_length_b 17.2090(6)
_cell_length_c 28.5570(5)
_cell_measurement_reflns_used 67347
_cell_measurement_temperature 100
_cell_measurement_theta_max 26.316
_cell_measurement_theta_min 1.695
_cell_volume 7324.1(3)
_computing_cell_refinement HKL3000
_computing_data_collection 'PAL rayonix-MX225-HS ADX Program'
_computing_data_reduction HKL3000
_computing_molecular_graphics 'CrystalStructure 4.3'
_computing_publication_material 'CrystalStructure 4.3 (Rigaku, 2019)'
_computing_structure_refinement 'SHELXL Version 2018/3 (Sheldrick, 2008)'
_computing_structure_solution 'SHELXT Version 2018/2 (Sheldrick, 2014)'
_diffrn_ambient_temperature 100
_diffrn_measured_fraction_theta_full 0.999
_diffrn_measured_fraction_theta_max 0.857
_diffrn_measurement_device_type 'rayonix-MX225-HS CCD area detector'
_diffrn_measurement_method \w
_diffrn_radiation_monochromator 'Si(111) double crystal monochromator'
_diffrn_radiation_source 'PLSII 2D bending magnet'
_diffrn_radiation_type synchrotron
_diffrn_radiation_wavelength 0.61000
_diffrn_reflns_av_R_equivalents 0.0426
_diffrn_reflns_av_unetI/netI 0.0512
_diffrn_reflns_Laue_measured_fraction_full 0.999
_diffrn_reflns_Laue_measured_fraction_max 0.857
_diffrn_reflns_limit_h_max 25
_diffrn_reflns_limit_h_min -24
_diffrn_reflns_limit_k_max 19
_diffrn_reflns_limit_k_min -19
_diffrn_reflns_limit_l_max 39
_diffrn_reflns_limit_l_min -39
_diffrn_reflns_number 24097
_diffrn_reflns_point_group_measured_fraction_full 0.999
_diffrn_reflns_point_group_measured_fraction_max 0.839
_diffrn_reflns_theta_full 21.469
_diffrn_reflns_theta_max 26.316
_diffrn_reflns_theta_min 1.695
_diffrn_standards_number 0
_exptl_absorpt_coefficient_mu 9.286
_exptl_absorpt_correction_T_max 1.000
_exptl_absorpt_correction_T_min 0.613
_exptl_absorpt_correction_type multi-scan
_exptl_absorpt_process_details
;
[c.f. z. otwinowski et al. acta cryst. (2003), a59, 228-234 ]
;
_exptl_crystal_colour light-yellow
_exptl_crystal_density_diffrn 2.168
_exptl_crystal_density_method 'not measured'
_exptl_crystal_description block
_exptl_crystal_F_000 4087.00
_exptl_crystal_size_max 0.036
_exptl_crystal_size_mid 0.024
_exptl_crystal_size_min 0.018
_refine_diff_density_max 6.32
_refine_diff_density_min -2.44
_refine_ls_abs_structure_details 'Flack, H. D. (1983), Acta Cryst. A39, 876-881.  2700 Friedel Pairs'
_refine_ls_abs_structure_Flack 0.48(14)
_refine_ls_extinction_method none
_refine_ls_goodness_of_fit_ref 1.057
_refine_ls_number_parameters 92
_refine_ls_number_reflns 6601
_refine_ls_number_restraints 0
_refine_ls_R_factor_all 0.1532
_refine_ls_R_factor_gt 0.1008
_refine_ls_shift/su_max 0.000
_refine_ls_structure_factor_coef Fsqd
_refine_ls_weighting_details 'w = 1/[\s^2^(Fo^2^)+(0.1842P)^2^+132.9796P] where P=(Fo^2^+2Fc^2^)/3'
_refine_ls_weighting_scheme calc
_refine_ls_wR_factor_gt 0.3464
_refine_ls_wR_factor_ref 0.3674
_reflns_Friedel_coverage 0.692
_reflns_Friedel_fraction_full 1.000
_reflns_Friedel_fraction_max 0.814
_reflns_number_gt 3530
_reflns_number_total 6601
_reflns_threshold_expression F^2^>2.0\s(F^2^)
_cod_data_source_file d1nr01220g2.cif
_cod_data_source_block test
_cod_depositor_comments 'Adding full bibliography for 1561588--1561590.cif.'
_cod_database_code 1561588

loop_
_space_group_symop_id
_space_group_symop_operation_xyz
1 +X,+Y,+Z
2 -Y,+X-Y,+Z
3 -X+Y,-X,+Z
4 +Y,+X,-Z
5 -X,-X+Y,-Z
6 +X-Y,-Y,-Z
7 -X,-Y,1/2+Z
8 +Y,-X+Y,1/2+Z
9 +X-Y,+X,1/2+Z
10 -Y,-X,1/2-Z
11 +X,+X-Y,1/2-Z
12 -X+Y,+Y,1/2-Z

loop_
_atom_site_label
_atom_site_type_symbol
_atom_site_fract_x
_atom_site_fract_y
_atom_site_fract_z
_atom_site_U_iso_or_equiv
_atom_site_adp_type
_atom_site_occupancy
_atom_site_site_symmetry_order
_atom_site_calc_flag
_atom_site_refinement_flags_posn
_atom_site_refinement_flags_adp
_atom_site_refinement_flags_occupancy
_atom_site_disorder_assembly
_atom_site_disorder_group
W1 W 0.45841(12) 0.32811(14) 0.68388(6) 0.0763(6) Uani 1 1 d . . . . .
W2 W 0.67404(13) 0.54099(13) 0.68497(7) 0.0763(6) Uani 1 1 d . . . . .
W3 W 0.60165(17) 0.39978(19) 0.57803(5) 0.1006(7) Uani 1 1 d . . . . .
Cs1 Cs 0.6667 0.3333 0.45244(17) 0.0578(13) Uani 0.5 3 d S T P . .
Cs2 Cs 0.6667 0.3333 0.3182(3) 0.0774(18) Uani 0.5 3 d S T P . .
K1 K 0.0000 0.0000 0.7500 0.115(15) Uiso 0.5 6 d S . P . .
P1 P 0.6667 0.3333 0.6808(4) 0.056(3) Uani 1 3 d S T P . .
O1 O 0.663(4) 0.630(5) 0.6880(18) 0.20(2) Uiso 1 1 d . . . . .
O2 O 0.6919(15) 0.5577(15) 0.7512(9) 0.072(5) Uiso 1 1 d . . . . .
O3 O 0.667(2) 0.5024(19) 0.6234(8) 0.071(6) Uiso 1 1 d . . . . .
O4 O 0.551(3) 0.427(3) 0.5323(12) 0.110(10) Uiso 1 1 d . . . . .
O5 O 0.5645(16) 0.2926(18) 0.5518(8) 0.075(6) Uiso 1 1 d . . . . .
O6 O 0.6667 0.3333 0.6251(13) 0.067(8) Uiso 1 3 d S . P . .
O7 O 0.3707(14) 0.3428(14) 0.6708(6) 0.050(5) Uiso 1 1 d . . . . .
O8 O 0.5676(12) 0.2729(14) 0.6962(6) 0.050(4) Uiso 1 1 d . . . . .
O9 O 0.3993(15) 0.196(2) 0.6738(8) 0.073(5) Uiso 1 1 d . . . . .
O10 O 0.548(2) 0.4412(19) 0.6940(7) 0.068(5) Uiso 1 1 d . . . . .
O11 O 0.509(2) 0.356(2) 0.6186(10) 0.079(8) Uiso 1 1 d . . . . .
O100 O 0.166(9) 0.133(9) 0.665(5) 0.21(5) Uiso 0.5 1 d . . P . .
O200 O 0.835(3) 0.500(3) 0.4019(16) 0.066(11) Uiso 0.5 1 d . . P . .
C100 C 0.088(4) 0.135(4) 0.5347(19) 0.048(13) Uiso 0.5 1 d . . P . .

loop_
_atom_site_aniso_label
_atom_site_aniso_U_11
_atom_site_aniso_U_22
_atom_site_aniso_U_33
_atom_site_aniso_U_23
_atom_site_aniso_U_13
_atom_site_aniso_U_12
W1 0.0666(11) 0.0851(13) 0.0836(11) 0.0042(11) -0.0023(9) 0.0427(10)
W2 0.0675(11) 0.0750(12) 0.0853(11) 0.0230(9) 0.0034(10) 0.0348(9)
W3 0.0997(16) 0.142(2) 0.0606(8) 0.0149(13) -0.0061(11) 0.0607(11)
Cs1 0.071(2) 0.071(2) 0.032(2) 0.000 0.000 0.0353(10)
Cs2 0.080(3) 0.080(3) 0.071(4) 0.000 0.000 0.0402(14)
P1 0.060(4) 0.060(4) 0.049(6) 0.000 0.000 0.030(2)

loop_
_atom_type_symbol
_atom_type_description
_atom_type_scat_dispersion_real
_atom_type_scat_dispersion_imag
_atom_type_scat_source
Cs Cs 0.0000 0.0000
;
International Tables for Crystallography
(Vol. C, Tables 4.2.6.8 and 6.1.1.4)
;
O O 0.0000 0.0000
;
International Tables for Crystallography
(Vol. C, Tables 4.2.6.8 and 6.1.1.4)
;
P P 0.0000 0.0000
;
International Tables for Crystallography
(Vol. C, Tables 4.2.6.8 and 6.1.1.4)
;
W W 0.0000 0.0000
;
International Tables for Crystallography
(Vol. C, Tables 4.2.6.8 and 6.1.1.4)
;
C C 0.0000 0.0000
;
International Tables for Crystallography
(Vol. C, Tables 4.2.6.8 and 6.1.1.4)
;
K K 0.0000 0.0000
;
International Tables for Crystallography
(Vol. C, Tables 4.2.6.8 and 6.1.1.4)
;

loop_
_geom_angle_atom_site_label_1
_geom_angle_atom_site_label_2
_geom_angle_atom_site_label_3
_geom_angle
_geom_angle_site_symmetry_1
_geom_angle_site_symmetry_3
_geom_angle_publ_flag
O7 W1 O10 102.4(10) . . ?
O7 W1 O2 100.6(9) . 10_666 ?
O10 W1 O2 90.4(10) . 10_666 ?
O7 W1 O9 99.0(11) . . ?
O10 W1 O9 158.3(10) . . ?
O2 W1 O9 89.3(10) 10_666 . ?
O7 W1 O11 93.9(10) . . ?
O10 W1 O11 81.8(11) . . ?
O2 W1 O11 164.8(10) 10_666 . ?
O9 W1 O11 93.1(11) . . ?
O7 W1 O8 167.6(8) . . ?
O10 W1 O8 89.6(9) . . ?
O2 W1 O8 82.1(8) 10_666 . ?
O9 W1 O8 68.9(8) . . ?
O11 W1 O8 84.7(9) . . ?
O1 W2 O9 97(2) . 3_665 ?
O1 W2 O3 111(2) . . ?
O9 W2 O3 83.7(12) 3_665 . ?
O1 W2 O2 84(2) . . ?
O9 W2 O2 91.9(10) 3_665 . ?
O3 W2 O2 164.6(10) . . ?
O1 W2 O10 102(2) . . ?
O9 W2 O10 160.9(10) 3_665 . ?
O3 W2 O10 88.0(11) . . ?
O2 W2 O10 91.5(9) . . ?
O1 W2 O8 167(2) . 3_665 ?
O9 W2 O8 78.7(9) 3_665 3_665 ?
O3 W2 O8 80.6(9) . 3_665 ?
O2 W2 O8 84.0(8) . 3_665 ?
O10 W2 O8 82.9(8) . 3_665 ?
O4 W3 O5 89.9(14) . . ?
O4 W3 O11 97.4(15) . . ?
O5 W3 O11 93.2(13) . . ?
O4 W3 O3 111.8(15) . . ?
O5 W3 O3 158.1(11) . . ?
O11 W3 O3 86.6(11) . . ?
O4 W3 O5 103.9(14) . 3_665 ?
O5 W3 O5 86.3(14) . 3_665 ?
O11 W3 O5 158.6(12) . 3_665 ?
O3 W3 O5 86.1(11) . 3_665 ?
O4 W3 O6 164.8(13) . . ?
O5 W3 O6 75.6(9) . . ?
O11 W3 O6 88.3(11) . . ?
O3 W3 O6 82.5(9) . . ?
O5 W3 O6 70.8(8) 3_665 . ?
O4 W3 Cs1 70.6(11) . . ?
O5 W3 Cs1 49.5(8) . . ?
O11 W3 Cs1 139.1(10) . . ?
O3 W3 Cs1 134.3(8) . . ?
O5 W3 Cs1 51.3(7) 3_665 . ?
O6 W3 Cs1 95.8(7) . . ?
O200 Cs1 O200 101.5(10) 3_665 . ?
O200 Cs1 O200 101.5(10) 3_665 2_655 ?
O200 Cs1 O200 101.5(10) . 2_655 ?
O200 Cs1 O5 90.3(9) 3_665 2_655 ?
O200 Cs1 O5 116.1(10) . 2_655 ?
O200 Cs1 O5 137.5(10) 2_655 2_655 ?
O200 Cs1 O5 137.5(10) 3_665 3_665 ?
O200 Cs1 O5 90.3(9) . 3_665 ?
O200 Cs1 O5 116.1(10) 2_655 3_665 ?
O5 Cs1 O5 48.6(7) 2_655 3_665 ?
O200 Cs1 O5 116.1(10) 3_665 . ?
O200 Cs1 O5 137.5(10) . . ?
O200 Cs1 O5 90.3(9) 2_655 . ?
O5 Cs1 O5 48.6(7) 2_655 . ?
O5 Cs1 O5 48.6(7) 3_665 . ?
O200 Cs1 Cs2 63.4(8) 3_665 . ?
O200 Cs1 Cs2 63.4(8) . . ?
O200 Cs1 Cs2 63.4(8) 2_655 . ?
O5 Cs1 Cs2 151.6(4) 2_655 . ?
O5 Cs1 Cs2 151.6(4) 3_665 . ?
O5 Cs1 Cs2 151.6(4) . . ?
O200 Cs1 W3 113.2(8) 3_665 3_665 ?
O200 Cs1 W3 91.2(8) . 3_665 ?
O200 Cs1 W3 139.8(8) 2_655 3_665 ?
O5 Cs1 W3 30.3(5) 2_655 3_665 ?
O5 Cs1 W3 24.9(5) 3_665 3_665 ?
O5 Cs1 W3 56.9(4) . 3_665 ?
Cs2 Cs1 W3 151.35(4) . 3_665 ?
O200 Cs1 W3 91.2(8) 3_665 2_655 ?
O200 Cs1 W3 139.8(8) . 2_655 ?
O200 Cs1 W3 113.2(9) 2_655 2_655 ?
O5 Cs1 W3 24.9(5) 2_655 2_655 ?
O5 Cs1 W3 56.9(4) 3_665 2_655 ?
O5 Cs1 W3 30.3(5) . 2_655 ?
Cs2 Cs1 W3 151.35(4) . 2_655 ?
W3 Cs1 W3 49.06(7) 3_665 2_655 ?
O200 Cs1 W3 139.8(8) 3_665 . ?
O200 Cs1 W3 113.2(8) . . ?
O200 Cs1 W3 91.2(8) 2_655 . ?
O5 Cs1 W3 56.9(4) 2_655 . ?
O5 Cs1 W3 30.3(5) 3_665 . ?
O5 Cs1 W3 24.9(5) . . ?
Cs2 Cs1 W3 151.35(4) . . ?
W3 Cs1 W3 49.06(7) 3_665 . ?
W3 Cs1 W3 49.06(7) 2_655 . ?
O200 Cs2 O200 83.6(11) 3_665 . ?
O200 Cs2 O200 83.6(11) 3_665 2_655 ?
O200 Cs2 O200 83.6(11) . 2_655 ?
O200 Cs2 Cs1 50.3(7) 3_665 . ?
O200 Cs2 Cs1 50.3(7) . . ?
O200 Cs2 Cs1 50.3(7) 2_655 . ?
O200 Cs2 Cs2 129.7(7) 3_665 10_665 ?
O200 Cs2 Cs2 129.7(7) . 10_665 ?
O200 Cs2 Cs2 129.7(7) 2_655 10_665 ?
Cs1 Cs2 Cs2 180.0 . 10_665 ?
O8 P1 O8 112.3(7) 2_655 3_665 ?
O8 P1 O8 112.3(7) 2_655 . ?
O8 P1 O8 112.3(7) 3_665 . ?
O8 P1 O6 106.4(8) 2_655 . ?
O8 P1 O6 106.4(8) 3_665 . ?
O8 P1 O6 106.4(8) . . ?
W1 O2 W2 161.4(14) 10_666 . ?
W2 O3 W3 145.8(16) . . ?
W3 O5 W3 122.4(12) . 2_655 ?
W3 O5 Cs1 105.6(10) . . ?
W3 O5 Cs1 98.4(9) 2_655 . ?
P1 O6 W3 124.5(7) . 2_655 ?
P1 O6 W3 124.5(7) . 3_665 ?
W3 O6 W3 91.1(10) 2_655 3_665 ?
P1 O6 W3 124.5(7) . . ?
W3 O6 W3 91.1(10) 2_655 . ?
W3 O6 W3 91.1(10) 3_665 . ?
P1 O8 W2 137.4(12) . 2_655 ?
P1 O8 W1 119.0(11) . . ?
W2 O8 W1 90.3(6) 2_655 . ?
W2 O9 W1 121.7(12) 2_655 . ?
W1 O10 W2 151.5(13) . . ?
W3 O11 W1 151.6(17) . . ?
Cs1 O200 Cs2 66.3(9) . . ?

loop_
_geom_bond_atom_site_label_1
_geom_bond_atom_site_label_2
_geom_bond_distance
_geom_bond_site_symmetry_2
_geom_bond_publ_flag
W1 O7 1.69(2) . ?
W1 O10 1.80(3) . ?
W1 O2 1.88(3) 10_666 ?
W1 O9 2.00(3) . ?
W1 O11 2.01(3) . ?
W1 O8 2.52(2) . ?
W2 O1 1.64(7) . ?
W2 O9 1.85(3) 3_665 ?
W2 O3 1.86(2) . ?
W2 O2 1.91(3) . ?
W2 O10 2.00(3) . ?
W2 O8 2.21(2) 3_665 ?
W3 O4 1.76(3) . ?
W3 O5 1.79(3) . ?
W3 O11 1.81(3) . ?
W3 O3 2.02(3) . ?
W3 O5 2.08(3) 3_665 ?
W3 O6 2.38(2) . ?
W3 Cs1 4.087(5) . ?
Cs1 O200 3.22(5) 3_665 ?
Cs1 O200 3.22(5) . ?
Cs1 O200 3.22(5) 2_655 ?
Cs1 O5 3.23(2) 2_655 ?
Cs1 O5 3.23(2) 3_665 ?
Cs1 O5 3.23(2) . ?
Cs1 Cs2 3.835(8) . ?
Cs1 W3 4.087(5) 3_665 ?
Cs1 W3 4.087(5) 2_655 ?
Cs2 O200 3.74(5) 3_665 ?
Cs2 O200 3.74(5) . ?
Cs2 O200 3.74(5) 2_655 ?
Cs2 Cs2 3.893(14) 10_665 ?
P1 O8 1.551(19) 2_655 ?
P1 O8 1.551(19) 3_665 ?
P1 O8 1.551(19) . ?
P1 O6 1.59(4) . ?
O2 W1 1.88(3) 10_666 ?
O5 W3 2.08(3) 2_655 ?
O6 W3 2.38(2) 2_655 ?
O6 W3 2.38(2) 3_665 ?
O8 W2 2.21(2) 2_655 ?
O9 W2 1.85(3) 2_655 ?

loop_
_geom_torsion_atom_site_label_1
_geom_torsion_atom_site_label_2
_geom_torsion_atom_site_label_3
_geom_torsion_atom_site_label_4
_geom_torsion
_geom_torsion_site_symmetry_1
_geom_torsion_site_symmetry_2
_geom_torsion_site_symmetry_3
_geom_torsion_site_symmetry_4
_geom_torsion_publ_flag
O1 W2 O3 W3 -122(3) . . . . ?
O9 W2 O3 W3 143(3) 3_665 . . . ?
O2 W2 O3 W3 69(6) . . . . ?
O10 W2 O3 W3 -20(3) . . . . ?
O8 W2 O3 W3 63(3) 3_665 . . . ?
O4 W3 O5 W3 175.2(18) . . . 2_655 ?
O11 W3 O5 W3 -87.4(15) . . . 2_655 ?
O3 W3 O5 W3 1(4) . . . 2_655 ?
O5 W3 O5 W3 71.2(16) 3_665 . . 2_655 ?
O6 W3 O5 W3 0.1(12) . . . 2_655 ?
Cs1 W3 O5 W3 111.0(16) . . . 2_655 ?
O4 W3 O5 Cs1 64.2(14) . . . . ?
O11 W3 O5 Cs1 161.7(11) . . . . ?
O3 W3 O5 Cs1 -110(3) . . . . ?
O5 W3 O5 Cs1 -39.7(11) 3_665 . . . ?
O6 W3 O5 Cs1 -110.9(9) . . . . ?
O8 P1 O6 W3 67.6(8) 2_655 . . 2_655 ?
O8 P1 O6 W3 -172.4(8) 3_665 . . 2_655 ?
O8 P1 O6 W3 -52.4(8) . . . 2_655 ?
O8 P1 O6 W3 -52.4(8) 2_655 . . 3_665 ?
O8 P1 O6 W3 67.6(8) 3_665 . . 3_665 ?
O8 P1 O6 W3 -172.4(8) . . . 3_665 ?
O8 P1 O6 W3 -172.4(8) 2_655 . . . ?
O8 P1 O6 W3 -52.4(8) 3_665 . . . ?
O8 P1 O6 W3 67.6(8) . . . . ?
O8 P1 O8 W2 -59(3) 2_655 . . 2_655 ?
O8 P1 O8 W2 173.2(12) 3_665 . . 2_655 ?
O6 P1 O8 W2 57.1(17) . . . 2_655 ?
O8 P1 O8 W1 173.2(7) 2_655 . . . ?
O8 P1 O8 W1 45.4(19) 3_665 . . . ?
O6 P1 O8 W1 -70.7(10) . . . . ?
O7 W1 O10 W2 -134(3) . . . . ?
O2 W1 O10 W2 125(3) 10_666 . . . ?
O9 W1 O10 W2 36(4) . . . . ?
O11 W1 O10 W2 -42(3) . . . . ?
O8 W1 O10 W2 43(3) . . . . ?
O4 W3 O11 W1 -154(4) . . . . ?
O5 W3 O11 W1 115(4) . . . . ?
O3 W3 O11 W1 -43(3) . . . . ?
O5 W3 O11 W1 27(6) 3_665 . . . ?
O6 W3 O11 W1 40(4) . . . . ?
Cs1 W3 O11 W1 137(3) . . . . ?
